data_1540118
loop_
_publ_author_name
'Hordvik, A.'
'Sletten, E.'

_publ_section_title
;
 Least squares refinement of the molecular structure of cesium hexasulfide
;
_journal_name_full 'Acta Chemica Scandinavica (1-27,1973-42,1988)'
_journal_page_first 3029
_journal_page_last 3052
_journal_volume 22
_journal_year 1968
_chemical_formula_sum 'Cs2 S6'
_space_group_IT_number 2
_symmetry_space_group_name_Hall '-P 1'
_symmetry_space_group_name_H-M 'P -1'
_cell_angle_alpha 89.22
_cell_angle_beta 95.2
_cell_angle_gamma 95.13
_cell_formula_units_Z 2
_cell_length_a 11.53
_cell_length_b 9.18
_cell_length_c 4.67
_cell_volume 490.284
_citation_journal_id_ASTM ACSAA4
_cod_data_source_file Hordvik_ACSAA4_1968_1669.cif
_cod_data_source_block Cs2S6
_cod_original_cell_volume 490.2843
_cod_database_code 1540118

loop_
_symmetry_equiv_pos_as_xyz
x,y,z
-x,-y,-z

loop_
_atom_site_label
_atom_site_type_symbol
_atom_site_fract_x
_atom_site_fract_y
_atom_site_fract_z
_atom_site_occupancy
_atom_site_U_iso_or_equiv
S3 S 0.21304 -0.01251 0.79513 1 0.0
S2 S 0.10231 -0.13434 0.50792 1 0.0
S6 S 0.32969 -0.38642 0.58597 1 0.0
S5 S 0.36479 -0.20809 0.35704 1 0.0
S4 S 0.37004 -0.027 0.63828 1 0.0
Cs2 Cs+1 0.38603 -0.30912 0.10022 1 0.0
S1 S 0.14867 -0.34207 0.52607 1 0.0
Cs1 Cs+1 0.096 0.32577 0.05004 1 0.0
